data_4033133
loop_
_publ_author_name
'Huang, Zhusheng'
'Bao, Yishu'
'Zhang, Yu'
'Yang, Fulai'
'Lu, Tao'
'Zhou, Qingfa'

_publ_section_title
;
 Hydroxy-Assisted Regio- and Stereoselective Synthesis of Functionalized
 4-Methylenepyrrolidine Derivatives via Phosphine-Catalyzed [3 + 2]
 Cycloaddition of Allenoates with o-Hydroxyaryl Azomethine Ylides.
;
_journal_issue 23
_journal_name_full 'The Journal of organic chemistry'
_journal_page_first 12726
_journal_page_last 12734
_journal_paper_doi 10.1021/acs.joc.7b02560
_journal_volume 82
_journal_year 2017
_chemical_formula_sum 'C25 H27 N O7'
_chemical_formula_weight 453.48
_chemical_name_systematic
; 
 ? 
;
_space_group_IT_number 14
_symmetry_cell_setting monoclinic
_symmetry_space_group_name_Hall '-P 2ybc'
_symmetry_space_group_name_H-M 'P 1 21/c 1'
_atom_sites_solution_hydrogens geom
_atom_sites_solution_primary direct
_atom_sites_solution_secondary difmap
_audit_creation_method SHELXL-97
_cell_angle_alpha 90.00
_cell_angle_beta 101.31(3)
_cell_angle_gamma 90.00
_cell_formula_units_Z 4
_cell_length_a 11.495(2)
_cell_length_b 17.271(4)
_cell_length_c 12.383(3)
_cell_measurement_reflns_used 25
_cell_measurement_temperature 293(2)
_cell_measurement_theta_max 12
_cell_measurement_theta_min 8
_cell_volume 2410.7(9)
_computing_structure_refinement 'SHELXL-97 (Sheldrick, 1997)'
_computing_structure_solution 'SHELXS-97 (Sheldrick, 1990)'
_diffrn_ambient_temperature 293(2)
_diffrn_measured_fraction_theta_full 0.999
_diffrn_measured_fraction_theta_max 0.999
_diffrn_measurement_device_type 'Nonius CAD4'
_diffrn_measurement_method \w/2\q
_diffrn_radiation_monochromator graphite
_diffrn_radiation_source 'fine-focus sealed tube'
_diffrn_radiation_type MoK\a
_diffrn_radiation_wavelength 0.71073
_diffrn_reflns_av_R_equivalents 0.0893
_diffrn_reflns_av_sigmaI/netI 0.3285
_diffrn_reflns_limit_h_max 13
_diffrn_reflns_limit_h_min 0
_diffrn_reflns_limit_k_max 20
_diffrn_reflns_limit_k_min 0
_diffrn_reflns_limit_l_max 14
_diffrn_reflns_limit_l_min -14
_diffrn_reflns_number 4650
_diffrn_reflns_theta_full 25.37
_diffrn_reflns_theta_max 25.37
_diffrn_reflns_theta_min 1.81
_diffrn_standards_decay_% 1
_diffrn_standards_interval_count 200
_diffrn_standards_interval_time 2h
_diffrn_standards_number 3
_exptl_absorpt_coefficient_mu 0.092
_exptl_absorpt_correction_T_max 0.9909
_exptl_absorpt_correction_T_min 0.9819
_exptl_absorpt_correction_type psi-scan
_exptl_absorpt_process_details psi-scan
_exptl_crystal_colour colourless
_exptl_crystal_density_diffrn 1.249
_exptl_crystal_density_method 'not measured'
_exptl_crystal_description block
_exptl_crystal_F_000 960
_exptl_crystal_size_max 0.20
_exptl_crystal_size_mid 0.10
_exptl_crystal_size_min 0.10
_refine_diff_density_max 0.420
_refine_diff_density_min -0.379
_refine_diff_density_rms 0.083
_refine_ls_extinction_method none
_refine_ls_goodness_of_fit_ref 1.191
_refine_ls_hydrogen_treatment mixed
_refine_ls_matrix_type full
_refine_ls_number_parameters 256
_refine_ls_number_reflns 4421
_refine_ls_number_restraints 0
_refine_ls_restrained_S_all 1.191
_refine_ls_R_factor_all 0.4220
_refine_ls_R_factor_gt 0.1642
_refine_ls_shift/su_max 0.000
_refine_ls_shift/su_mean 0.000
_refine_ls_structure_factor_coef Fsqd
_refine_ls_weighting_details 'calc w=1/[\s^2^(Fo^2^)+(0.0700P)^2^+0.0000P] where P=(Fo^2^+2Fc^2^)/3'
_refine_ls_weighting_scheme calc
_refine_ls_wR_factor_gt 0.2729
_refine_ls_wR_factor_ref 0.3796
_reflns_number_gt 1094
_reflns_number_total 4421
_reflns_threshold_expression >2sigma(I)
_cod_data_source_file jo7b02560_si_001.cif
_cod_data_source_block x
_cod_depositor_comments
;
The following automatic conversions were performed:

'_symmetry_cell_setting' value 'Monoclinic' changed to 'monoclinic'
according to
/home/data/users/saulius/crontab/automatic-downloads/rss-feeds/ACS/lib/dictionaries/cif_core.dic
dictionary named 'cif_core.dic' version 2.4.2 from 2011-04-26.

Automatic conversion script
Id: cif_fix_values 4973 2017-02-22 13:04:09Z antanas 

 Adding full bibliography for 4033133.cif.
;
_cod_original_cell_volume 2410.7(8)
_cod_original_sg_symbol_H-M P21/C
_cod_database_code 4033133

loop_
_symmetry_equiv_pos_as_xyz
'x, y, z'
'-x, y+1/2, -z+1/2'
'-x, -y, -z'
'x, -y-1/2, z-1/2'

loop_
_atom_site_label
_atom_site_type_symbol
_atom_site_fract_x
_atom_site_fract_y
_atom_site_fract_z
_atom_site_U_iso_or_equiv
_atom_site_adp_type
_atom_site_occupancy
_atom_site_symmetry_multiplicity
_atom_site_calc_flag
_atom_site_refinement_flags
N N 0.4873(8) 0.2209(5) 0.0887(7) 0.058(3) Uani 1 1 d .
H0A H 0.4716 0.2161 0.0182 0.069 Uiso 1 1 calc R
O1 O 0.4780(8) 0.0839(6) 0.1985(7) 0.081(3) Uani 1 1 d .
C1 C 0.4065(11) 0.2135(8) 0.1610(10) 0.053(3) Uani 1 1 d .
O2 O 0.3335(8) 0.1258(5) 0.2789(7) 0.069(3) Uani 1 1 d .
C2 C 0.4415(10) 0.2770(7) 0.2495(9) 0.061(4) Uani 1 1 d .
H2A H 0.3939 0.3233 0.2313 0.073 Uiso 1 1 calc R
H2B H 0.4329 0.2587 0.3217 0.073 Uiso 1 1 calc R
O3 O 0.2162(7) 0.2765(6) 0.1147(7) 0.078(3) Uani 1 1 d .
C3 C 0.5670(11) 0.2914(7) 0.2455(9) 0.054(4) Uani 1 1 d .
O4 O 0.2498(7) 0.1747(6) 0.0233(8) 0.097(4) Uani 1 1 d .
C4 C 0.6049(10) 0.2389(8) 0.1591(9) 0.061(4) Uani 1 1 d .
H4A H 0.6385 0.1912 0.1951 0.073 Uiso 1 1 calc R
O5 O 0.5146(7) 0.3913(5) 0.4092(6) 0.058(2) Uani 1 1 d .
C5 C 0.4099(10) 0.1307(9) 0.2128(11) 0.056(4) Uani 1 1 d .
O6 O 0.7032(7) 0.4261(5) 0.4507(6) 0.067(3) Uani 1 1 d .
C6 C 0.3364(12) 0.0524(8) 0.3372(13) 0.084(5) Uani 1 1 d .
H6A H 0.4181 0.0364 0.3622 0.100 Uiso 1 1 calc R
H6B H 0.2964 0.0131 0.2876 0.100 Uiso 1 1 calc R
O7 O 0.5424(10) 0.3409(6) -0.0259(7) 0.102(4) Uani 1 1 d .
H7E H 0.5239 0.3725 -0.0791 0.123 Uiso 1 1 d R
C7 C 0.2772(17) 0.0600(10) 0.4337(13) 0.153(8) Uani 1 1 d .
H7A H 0.2811 0.0114 0.4718 0.230 Uiso 1 1 calc R
H7B H 0.1957 0.0744 0.4087 0.230 Uiso 1 1 calc R
H7C H 0.3168 0.0990 0.4827 0.230 Uiso 1 1 calc R
C8 C 0.2788(13) 0.2270(8) 0.0990(11) 0.064(4) Uani 1 1 d .
C9 C 0.1202(13) 0.1719(9) -0.0378(12) 0.105 Uani 1 1 d .
H9A H 0.0980 0.1204 -0.0659 0.126 Uiso 1 1 calc R
H9B H 0.0664 0.1885 0.0089 0.126 Uiso 1 1 calc R
C10 C 0.1228(13) 0.2231(9) -0.1209(12) 0.117 Uani 1 1 d .
H10A H 0.0449 0.2275 -0.1658 0.175 Uiso 1 1 calc R
H10B H 0.1772 0.2052 -0.1650 0.175 Uiso 1 1 calc R
H10C H 0.1480 0.2728 -0.0903 0.175 Uiso 1 1 calc R
C11 C 0.6471(9) 0.3394(7) 0.3038(9) 0.045(3) Uani 1 1 d .
H11A H 0.7239 0.3416 0.2904 0.054 Uiso 1 1 calc R
C12 C 0.6116(11) 0.3897(7) 0.3912(11) 0.054(4) Uani 1 1 d .
C13 C 0.6789(10) 0.4735(7) 0.5395(9) 0.059(4) Uani 1 1 d .
H13A H 0.6164 0.4500 0.5708 0.071 Uiso 1 1 calc R
H13B H 0.6521 0.5242 0.5116 0.071 Uiso 1 1 calc R
C14 C 0.7886(12) 0.4815(7) 0.6265(11) 0.058 Uani 1 1 d .
C15 C 0.7773(12) 0.5234(8) 0.7201(11) 0.082(5) Uani 1 1 d .
H15A H 0.7037 0.5423 0.7279 0.098 Uiso 1 1 calc R
C16 C 0.8780(14) 0.5367(9) 0.8024(13) 0.102 Uani 1 1 d .
H16A H 0.8721 0.5639 0.8659 0.123 Uiso 1 1 calc R
C17 C 0.9794(15) 0.5102(9) 0.7879(13) 0.105 Uani 1 1 d .
H17A H 1.0460 0.5211 0.8418 0.127 Uiso 1 1 calc R
C18 C 0.9959(14) 0.4657(9) 0.6954(12) 0.103 Uani 1 1 d .
H18A H 1.0690 0.4444 0.6903 0.124 Uiso 1 1 calc R
C19 C 0.8946(14) 0.4558(9) 0.6120(13) 0.106 Uani 1 1 d .
H19A H 0.9012 0.4314 0.5466 0.127 Uiso 1 1 calc R
C20 C 0.6901(10) 0.2721(8) 0.0969(11) 0.053(4) Uani 1 1 d .
C21 C 0.8127(11) 0.2577(9) 0.1281(12) 0.083(5) Uani 1 1 d .
H21A H 0.8390 0.2250 0.1875 0.099 Uiso 1 1 calc R
C22 C 0.8941(18) 0.2893(11) 0.0757(15) 0.108(7) Uani 1 1 d .
H22A H 0.9737 0.2762 0.0975 0.130 Uiso 1 1 calc R
C23 C 0.861(2) 0.3388(14) -0.0067(17) 0.120(8) Uani 1 1 d .
H23A H 0.9184 0.3637 -0.0374 0.144 Uiso 1 1 calc R
C24 C 0.7448(19) 0.3534(11) -0.0466(13) 0.101(6) Uani 1 1 d .
H24A H 0.7225 0.3827 -0.1103 0.121 Uiso 1 1 calc R
C25 C 0.6571(16) 0.3241(10) 0.0088(12) 0.080(5) Uani 1 1 d .

loop_
_atom_site_aniso_label
_atom_site_aniso_U_11
_atom_site_aniso_U_22
_atom_site_aniso_U_33
_atom_site_aniso_U_23
_atom_site_aniso_U_13
_atom_site_aniso_U_12
N 0.059(7) 0.075(8) 0.036(6) -0.008(6) 0.003(6) 0.003(7)
O1 0.054(6) 0.080(8) 0.106(8) -0.010(6) 0.007(6) 0.006(6)
C1 0.052(8) 0.051(9) 0.054(8) -0.014(7) 0.008(7) -0.002(8)
O2 0.062(6) 0.059(7) 0.085(7) -0.011(6) 0.012(5) 0.004(5)
C2 0.053(8) 0.075(10) 0.048(8) -0.010(7) -0.007(7) 0.012(8)
O3 0.066(6) 0.086(8) 0.080(7) -0.039(6) 0.011(5) 0.008(6)
C3 0.063(9) 0.063(9) 0.038(8) -0.015(7) 0.016(7) 0.008(8)
O4 0.047(6) 0.113(9) 0.116(8) -0.046(7) -0.020(5) 0.010(6)
C4 0.035(7) 0.085(11) 0.055(8) -0.004(8) -0.010(7) 0.026(8)
O5 0.062(6) 0.065(6) 0.041(5) 0.000(4) -0.004(5) -0.020(5)
C5 0.023(7) 0.071(12) 0.076(10) -0.005(9) 0.019(7) 0.001(7)
O6 0.065(6) 0.069(6) 0.060(6) -0.009(5) -0.007(5) -0.007(6)
C6 0.063(10) 0.076(12) 0.121(14) 0.001(11) 0.039(10) -0.021(9)
O7 0.128(9) 0.093(8) 0.066(7) 0.019(6) -0.031(6) 0.026(8)
C7 0.24(2) 0.107(15) 0.116(16) 0.014(13) 0.049(16) -0.065(16)
C8 0.084(11) 0.038(9) 0.076(10) -0.039(8) 0.032(9) 0.005(9)
C9 0.105 0.105 0.105 0.000 0.021 0.000
C10 0.117 0.117 0.117 0.000 0.023 0.000
C11 0.039(7) 0.056(8) 0.043(8) -0.016(7) 0.016(6) -0.008(7)
C12 0.024(7) 0.058(10) 0.076(10) 0.012(8) 0.003(7) -0.019(7)
C13 0.066(9) 0.056(9) 0.059(9) -0.027(7) 0.022(7) 0.007(7)
C14 0.058 0.058 0.058 0.000 0.011 0.000
C15 0.066(10) 0.100(13) 0.072(10) 0.007(9) -0.002(8) -0.027(9)
C16 0.102 0.102 0.102 0.000 0.020 0.000
C17 0.105 0.105 0.105 0.000 0.021 0.000
C18 0.103 0.103 0.103 0.000 0.020 0.000
C19 0.106 0.106 0.106 0.000 0.021 0.000
C20 0.034(8) 0.060(9) 0.063(9) -0.038(8) 0.000(7) -0.006(7)
C21 0.042(9) 0.127(15) 0.085(11) -0.026(10) 0.027(8) -0.001(9)
C22 0.117(17) 0.119(18) 0.092(15) -0.037(13) 0.027(14) 0.021(15)
C23 0.13(2) 0.15(2) 0.093(17) -0.059(15) 0.055(15) -0.065(19)
C24 0.132(16) 0.110(15) 0.064(12) -0.034(10) 0.029(13) -0.031(15)
C25 0.096(13) 0.106(14) 0.038(9) -0.004(9) 0.010(10) 0.016(12)

loop_
_atom_type_symbol
_atom_type_description
_atom_type_scat_dispersion_real
_atom_type_scat_dispersion_imag
_atom_type_scat_source
C C 0.0033 0.0016 'International Tables Vol C Tables 4.2.6.8 and 6.1.1.4'
H H 0.0000 0.0000 'International Tables Vol C Tables 4.2.6.8 and 6.1.1.4'
N N 0.0061 0.0033 'International Tables Vol C Tables 4.2.6.8 and 6.1.1.4'
O O 0.0106 0.0060 'International Tables Vol C Tables 4.2.6.8 and 6.1.1.4'

loop_
_geom_angle_atom_site_label_1
_geom_angle_atom_site_label_2
_geom_angle_atom_site_label_3
_geom_angle
C1 N C4 106.3(9)
C1 N H0A 126.9
C4 N H0A 126.9
N C1 C8 110.5(10)
N C1 C2 105.8(10)
C8 C1 C2 109.7(10)
N C1 C5 112.1(10)
C8 C1 C5 106.8(10)
C2 C1 C5 112.0(10)
C5 O2 C6 114.4(11)
C3 C2 C1 102.5(10)
C3 C2 H2A 111.3
C1 C2 H2A 111.3
C3 C2 H2B 111.3
C1 C2 H2B 111.3
H2A C2 H2B 109.2
C11 C3 C2 131.3(11)
C11 C3 C4 118.9(11)
C2 C3 C4 109.8(10)
C8 O4 C9 117.8(11)
C20 C4 N 113.2(10)
C20 C4 C3 116.4(11)
N C4 C3 100.5(9)
C20 C4 H4A 108.8
N C4 H4A 108.8
C3 C4 H4A 108.8
O1 C5 O2 126.9(14)
O1 C5 C1 122.5(12)
O2 C5 C1 110.4(12)
C12 O6 C13 116.4(10)
O2 C6 C7 110.6(13)
O2 C6 H6A 109.5
C7 C6 H6A 109.5
O2 C6 H6B 109.5
C7 C6 H6B 109.5
H6A C6 H6B 108.1
C25 O7 H7E 118.0
C6 C7 H7A 109.5
C6 C7 H7B 109.5
H7A C7 H7B 109.5
C6 C7 H7C 109.5
H7A C7 H7C 109.5
H7B C7 H7C 109.5
O3 C8 O4 123.7(14)
O3 C8 C1 126.4(12)
O4 C8 C1 109.9(11)
C10 C9 O4 100.9(12)
C10 C9 H9A 111.6
O4 C9 H9A 111.6
C10 C9 H9B 111.6
O4 C9 H9B 111.6
H9A C9 H9B 109.4
C9 C10 H10A 109.5
C9 C10 H10B 109.5
H10A C10 H10B 109.5
C9 C10 H10C 109.5
H10A C10 H10C 109.5
H10B C10 H10C 109.5
C3 C11 C12 119.3(10)
C3 C11 H11A 120.4
C12 C11 H11A 120.4
O5 C12 O6 124.3(13)
O5 C12 C11 123.3(12)
O6 C12 C11 112.2(10)
O6 C13 C14 109.9(10)
O6 C13 H13A 109.7
C14 C13 H13A 109.7
O6 C13 H13B 109.7
C14 C13 H13B 109.7
H13A C13 H13B 108.2
C19 C14 C15 121.2(14)
C19 C14 C13 122.2(13)
C15 C14 C13 116.4(12)
C14 C15 C16 119.5(14)
C14 C15 H15A 120.3
C16 C15 H15A 120.3
C17 C16 C15 118.5(16)
C17 C16 H16A 120.8
C15 C16 H16A 120.8
C16 C17 C18 124.5(17)
C16 C17 H17A 117.7
C18 C17 H17A 117.7
C19 C18 C17 115.8(15)
C19 C18 H18A 122.1
C17 C18 H18A 122.1
C14 C19 C18 120.3(15)
C14 C19 H19A 119.8
C18 C19 H19A 119.8
C21 C20 C25 115.3(14)
C21 C20 C4 121.3(14)
C25 C20 C4 123.2(12)
C22 C21 C20 123.1(17)
C22 C21 H21A 118.5
C20 C21 H21A 118.5
C23 C22 C21 120(2)
C23 C22 H22A 119.8
C21 C22 H22A 119.8
C22 C23 C24 121(2)
C22 C23 H23A 119.5
C24 C23 H23A 119.5
C23 C24 C25 120.0(19)
C23 C24 H24A 120.0
C25 C24 H24A 120.0
O7 C25 C20 119.1(15)
O7 C25 C24 121.2(16)
C20 C25 C24 119.6(16)

loop_
_geom_bond_atom_site_label_1
_geom_bond_atom_site_label_2
_geom_bond_distance
N C1 1.417(13)
N C4 1.491(12)
N H0A 0.8600
O1 C5 1.163(13)
C1 C8 1.535(16)
C1 C2 1.547(15)
C1 C5 1.563(17)
O2 C5 1.316(12)
O2 C6 1.455(14)
C2 C3 1.474(14)
C2 H2A 0.9700
C2 H2B 0.9700
O3 C8 1.159(12)
C3 C11 1.340(14)
C3 C4 1.530(14)
O4 C8 1.298(13)
O4 C9 1.533(14)
C4 C20 1.476(15)
C4 H4A 0.9800
O5 C12 1.180(12)
O6 C12 1.320(12)
O6 C13 1.441(11)
C6 C7 1.492(17)
C6 H6A 0.9700
C6 H6B 0.9700
O7 C25 1.336(16)
O7 H7E 0.8501
C7 H7A 0.9600
C7 H7B 0.9600
C7 H7C 0.9600
C9 C10 1.362(16)
C9 H9A 0.9700
C9 H9B 0.9700
C10 H10A 0.9600
C10 H10B 0.9600
C10 H10C 0.9600
C11 C12 1.506(15)
C11 H11A 0.9300
C13 C14 1.496(15)
C13 H13A 0.9700
C13 H13B 0.9700
C14 C19 1.342(16)
C14 C15 1.393(15)
C15 C16 1.403(17)
C15 H15A 0.9300
C16 C17 1.298(17)
C16 H16A 0.9300
C17 C18 1.424(17)
C17 H17A 0.9300
C18 C19 1.406(18)
C18 H18A 0.9300
C19 H19A 0.9300
C20 C21 1.408(14)
C20 C25 1.407(17)
C21 C22 1.35(2)
C21 H21A 0.9300
C22 C23 1.33(2)
C22 H22A 0.9300
C23 C24 1.35(2)
C23 H23A 0.9300
C24 C25 1.419(19)
C24 H24A 0.9300

loop_
_geom_torsion_atom_site_label_1
_geom_torsion_atom_site_label_2
_geom_torsion_atom_site_label_3
_geom_torsion_atom_site_label_4
_geom_torsion
C4 N C1 C8 157.6(10)
C4 N C1 C2 39.0(12)
C4 N C1 C5 -83.4(12)
N C1 C2 C3 -23.4(13)
C8 C1 C2 C3 -142.6(11)
C5 C1 C2 C3 99.0(12)
C1 C2 C3 C11 -178.8(13)
C1 C2 C3 C4 -0.2(13)
C1 N C4 C20 -162.1(10)
C1 N C4 C3 -37.2(12)
C11 C3 C4 C20 -36.6(17)
C2 C3 C4 C20 144.6(11)
C11 C3 C4 N -159.2(11)
C2 C3 C4 N 22.0(13)
C6 O2 C5 O1 -1.0(19)
C6 O2 C5 C1 -175.8(10)
N C1 C5 O1 5.3(17)
C8 C1 C5 O1 126.5(13)
C2 C1 C5 O1 -113.4(14)
N C1 C5 O2 -179.6(10)
C8 C1 C5 O2 -58.5(13)
C2 C1 C5 O2 61.6(13)
C5 O2 C6 C7 162.3(12)
C9 O4 C8 O3 -9(2)
C9 O4 C8 C1 172.2(11)
N C1 C8 O3 -116.5(15)
C2 C1 C8 O3 0(2)
C5 C1 C8 O3 121.4(15)
N C1 C8 O4 62.6(15)
C2 C1 C8 O4 178.8(11)
C5 C1 C8 O4 -59.6(14)
C8 O4 C9 C10 87.7(15)
C2 C3 C11 C12 0(2)
C4 C3 C11 C12 -178.3(10)
C13 O6 C12 O5 -3.1(18)
C13 O6 C12 C11 -177.7(9)
C3 C11 C12 O5 -2.7(19)
C3 C11 C12 O6 171.9(11)
C12 O6 C13 C14 154.8(11)
O6 C13 C14 C19 8.1(18)
O6 C13 C14 C15 -177.5(10)
C19 C14 C15 C16 -2(2)
C13 C14 C15 C16 -176.6(12)
C14 C15 C16 C17 1(2)
C15 C16 C17 C18 -2(3)
C16 C17 C18 C19 5(2)
C15 C14 C19 C18 5(2)
C13 C14 C19 C18 178.9(13)
C17 C18 C19 C14 -6(2)
N C4 C20 C21 -147.6(11)
C3 C4 C20 C21 96.7(14)
N C4 C20 C25 37.3(17)
C3 C4 C20 C25 -78.4(15)
C25 C20 C21 C22 -2(2)
C4 C20 C21 C22 -177.5(14)
C20 C21 C22 C23 3(3)
C21 C22 C23 C24 -6(3)
C22 C23 C24 C25 9(3)
C21 C20 C25 O7 -180.0(12)
C4 C20 C25 O7 -5(2)
C21 C20 C25 C24 4.5(19)
C4 C20 C25 C24 179.8(13)
C23 C24 C25 O7 176.7(16)
C23 C24 C25 C20 -8(2)
